data_4082359
loop_
_publ_author_name
'Hashimoto, Takayoshi'
'Hoshino, Ryoko'
'Hatanaka, Tsubasa'
'Ohki, Yasuhiro'
'Tatsumi, Kazuyuki'

_publ_section_title
;
 Dinuclear Iron(0) Complexes of N-Heterocyclic Carbenes
;
_journal_issue 4
_journal_name_full Organometallics
_journal_page_first 921
_journal_paper_doi 10.1021/om401039z
_journal_volume 33
_journal_year 2014
_chemical_formula_moiety 'C31 H36 Fe N2 O4'
_chemical_formula_sum 'C31 H36 Fe N2 O4'
_chemical_formula_weight 556.48
_space_group_IT_number 14
_symmetry_cell_setting monoclinic
_symmetry_Int_Tables_number 14
_symmetry_space_group_name_Hall '-P 2ybc'
_symmetry_space_group_name_H-M 'P 1 21/c 1'
_atom_sites_solution_hydrogens geom
_atom_sites_solution_primary direct
_atom_sites_solution_secondary difmap
_cell_angle_alpha 90.0000
_cell_angle_beta 98.590(5)
_cell_angle_gamma 90.0000
_cell_formula_units_Z 4
_cell_length_a 17.345(5)
_cell_length_b 9.287(3)
_cell_length_c 18.211(5)
_cell_measurement_reflns_used 5593
_cell_measurement_temperature 173
_cell_measurement_theta_max 27.50
_cell_measurement_theta_min 4.00
_cell_volume 2900.6(15)
_computing_cell_refinement 'CrystalClear-SM Expert 2.0 r4'
_computing_data_collection 'CrystalClear-SM Expert 2.0 r4 (Rigaku, 2009)'
_computing_data_reduction 'CrystalClear-SM Expert 2.0 r4'
_computing_molecular_graphics 'CrystalStructure 4.0'
_computing_publication_material 'CrystalStructure 4.0 (Rigaku, 2010)'
_computing_structure_refinement 'SHELXL97 (Sheldrick, 2008)'
_computing_structure_solution SIR97
_diffrn_ambient_temperature 173
_diffrn_detector_area_resol_mean 7.314
_diffrn_measured_fraction_theta_full 0.979
_diffrn_measured_fraction_theta_max 0.979
_diffrn_measurement_device_type 'Rigaku Saturn70'
_diffrn_measurement_method \w
_diffrn_radiation_type 'Mo K\a'
_diffrn_radiation_wavelength 0.71075
_diffrn_reflns_av_R_equivalents 0.0388
_diffrn_reflns_limit_h_max 21
_diffrn_reflns_limit_h_min -19
_diffrn_reflns_limit_k_max 10
_diffrn_reflns_limit_k_min -12
_diffrn_reflns_limit_l_max 23
_diffrn_reflns_limit_l_min -23
_diffrn_reflns_number 22515
_diffrn_reflns_theta_full 27.49
_diffrn_reflns_theta_max 27.50
_diffrn_standards_number 0
_exptl_absorpt_coefficient_mu 0.556
_exptl_absorpt_correction_T_max 0.962
_exptl_absorpt_correction_T_min 0.880
_exptl_absorpt_correction_type multi-scan
_exptl_absorpt_process_details 'REQAB (Rigaku, 1998)'
_exptl_crystal_colour yellow
_exptl_crystal_density_diffrn 1.274
_exptl_crystal_density_method 'not measured'
_exptl_crystal_description block
_exptl_crystal_F_000 1176.00
_exptl_crystal_size_max 0.200
_exptl_crystal_size_mid 0.100
_exptl_crystal_size_min 0.070
_refine_diff_density_max 0.480
_refine_diff_density_min -0.250
_refine_ls_extinction_method none
_refine_ls_goodness_of_fit_ref 1.008
_refine_ls_hydrogen_treatment constr
_refine_ls_number_parameters 343
_refine_ls_number_reflns 6517
_refine_ls_number_restraints 0
_refine_ls_R_factor_gt 0.0408
_refine_ls_shift/su_max 0.002
_refine_ls_structure_factor_coef Fsqd
_refine_ls_weighting_details 'w = 1/[\s^2^(Fo^2^)+(0.0005P)^2^+2.7500P] where P=(Fo^2^+2Fc^2^)/3'
_refine_ls_weighting_scheme calc
_refine_ls_wR_factor_ref 0.0819
_reflns_number_gt 5448
_reflns_number_total 6517
_reflns_threshold_expression F^2^>2.0\s(F^2^)
_cod_data_source_file om401039z_si_002.cif
_cod_data_source_block 3b_(Fe(IPr)(CO)4)
_cod_database_code 4082359

loop_
_symmetry_equiv_pos_site_id
_symmetry_equiv_pos_as_xyz
1 +X,+Y,+Z
2 -X,1/2+Y,1/2-Z
3 -X,-Y,-Z
4 +X,1/2-Y,1/2+Z

loop_
_atom_site_label
_atom_site_type_symbol
_atom_site_fract_x
_atom_site_fract_y
_atom_site_fract_z
_atom_site_U_iso_or_equiv
_atom_site_adp_type
_atom_site_occupancy
_atom_site_symmetry_multiplicity
_atom_site_calc_flag
_atom_site_refinement_flags
Fe1 Fe 0.761372(15) 0.80197(3) 0.782680(13) 0.02466(8) Uani 1.0 4 d .
O1 O 0.63008(9) 0.92245(18) 0.67974(8) 0.0525(5) Uani 1.0 4 d .
O2 O 0.92899(9) 0.86783(18) 0.80466(10) 0.0529(4) Uani 1.0 4 d .
O3 O 0.71821(12) 0.52875(16) 0.84743(9) 0.0596(5) Uani 1.0 4 d .
O4 O 0.78726(10) 0.63287(15) 0.65373(7) 0.0475(4) Uani 1.0 4 d .
N1 N 0.75397(8) 1.08787(14) 0.86246(7) 0.0224(3) Uani 1.0 4 d .
N2 N 0.77209(8) 0.91495(14) 0.94108(7) 0.0215(3) Uani 1.0 4 d .
C1 C 0.75769(9) 0.94062(17) 0.86647(9) 0.0208(4) Uani 1.0 4 d .
C2 C 0.76737(11) 1.14976(18) 0.93243(9) 0.0269(4) Uani 1.0 4 d .
C3 C 0.77865(10) 1.04206(18) 0.98150(9) 0.0265(4) Uani 1.0 4 d .
C4 C 0.72577(10) 1.17055(17) 0.79666(9) 0.0241(4) Uani 1.0 4 d .
C5 C 0.77861(10) 1.22709(18) 0.75365(9) 0.0270(4) Uani 1.0 4 d .
C6 C 0.74774(12) 1.3019(2) 0.68962(11) 0.0352(5) Uani 1.0 4 d .
C7 C 0.66822(13) 1.3213(3) 0.67090(12) 0.0457(6) Uani 1.0 4 d .
C8 C 0.61784(12) 1.2707(3) 0.71664(13) 0.0427(5) Uani 1.0 4 d .
C9 C 0.64516(11) 1.19433(18) 0.78081(11) 0.0301(4) Uani 1.0 4 d .
C10 C 0.86645(11) 1.2192(2) 0.77705(10) 0.0306(4) Uani 1.0 4 d .
C11 C 0.90938(13) 1.1688(3) 0.71436(12) 0.0484(6) Uani 1.0 4 d .
C12 C 0.89677(13) 1.3674(3) 0.80573(14) 0.0499(6) Uani 1.0 4 d .
C13 C 0.58917(12) 1.1450(3) 0.83251(13) 0.0410(5) Uani 1.0 4 d .
C14 C 0.51192(15) 1.0889(3) 0.79171(17) 0.0698(9) Uani 1.0 4 d .
C15 C 0.57387(13) 1.2676(3) 0.88418(14) 0.0496(6) Uani 1.0 4 d .
C16 C 0.77700(10) 0.77563(17) 0.97718(8) 0.0225(4) Uani 1.0 4 d .
C17 C 0.70765(10) 0.70745(18) 0.98821(9) 0.0246(4) Uani 1.0 4 d .
C18 C 0.71433(11) 0.5771(2) 1.02579(10) 0.0309(4) Uani 1.0 4 d .
C19 C 0.78650(12) 0.5182(2) 1.05170(11) 0.0361(5) Uani 1.0 4 d .
C20 C 0.85401(12) 0.5888(2) 1.04072(11) 0.0350(5) Uani 1.0 4 d .
C21 C 0.85068(10) 0.71990(19) 1.00321(9) 0.0271(4) Uani 1.0 4 d .
C22 C 0.62821(11) 0.7741(2) 0.96148(10) 0.0318(4) Uani 1.0 4 d .
C23 C 0.56301(13) 0.6636(3) 0.94293(14) 0.0511(6) Uani 1.0 4 d .
C24 C 0.60679(14) 0.8797(3) 1.01889(15) 0.0544(7) Uani 1.0 4 d .
C25 C 0.92528(11) 0.8006(2) 0.99503(11) 0.0346(5) Uani 1.0 4 d .
C26 C 0.95789(13) 0.8752(3) 1.06858(13) 0.0498(6) Uani 1.0 4 d .
C27 C 0.98698(13) 0.7039(3) 0.96955(14) 0.0508(6) Uani 1.0 4 d .
C28 C 0.68133(12) 0.8841(2) 0.72303(10) 0.0351(5) Uani 1.0 4 d .
C29 C 0.86275(13) 0.8447(2) 0.79578(11) 0.0352(5) Uani 1.0 4 d .
C30 C 0.73398(13) 0.6404(2) 0.82748(10) 0.0372(5) Uani 1.0 4 d .
C31 C 0.77647(12) 0.69812(19) 0.70434(10) 0.0325(5) Uani 1.0 4 d .
H2 H 0.7684 1.2498 0.9434 0.0322 Uiso 1.0 4 calc R
H3 H 0.7892 1.0509 1.0340 0.0318 Uiso 1.0 4 calc R
H6 H 0.7819 1.3403 0.6584 0.0422 Uiso 1.0 4 calc R
H7 H 0.6482 1.3698 0.6262 0.0548 Uiso 1.0 4 calc R
H8 H 0.5635 1.2883 0.7041 0.0512 Uiso 1.0 4 calc R
H10 H 0.8773 1.1487 0.8188 0.0368 Uiso 1.0 4 calc R
H11A H 0.9645 1.1529 0.7339 0.0581 Uiso 1.0 4 calc R
H11B H 0.9050 1.2425 0.6754 0.0581 Uiso 1.0 4 calc R
H11C H 0.8862 1.0787 0.6936 0.0581 Uiso 1.0 4 calc R
H12A H 0.8871 1.4380 0.7654 0.0599 Uiso 1.0 4 calc R
H12B H 0.9529 1.3614 0.8234 0.0599 Uiso 1.0 4 calc R
H12C H 0.8696 1.3972 0.8467 0.0599 Uiso 1.0 4 calc R
H13 H 0.6148 1.0649 0.8638 0.0491 Uiso 1.0 4 calc R
H14A H 0.5219 1.0218 0.7527 0.0837 Uiso 1.0 4 calc R
H14B H 0.4806 1.1699 0.7693 0.0837 Uiso 1.0 4 calc R
H14C H 0.4836 1.0390 0.8269 0.0837 Uiso 1.0 4 calc R
H15A H 0.6235 1.3022 0.9112 0.0595 Uiso 1.0 4 calc R
H15B H 0.5409 1.2329 0.9197 0.0595 Uiso 1.0 4 calc R
H15C H 0.5474 1.3466 0.8549 0.0595 Uiso 1.0 4 calc R
H18 H 0.6685 0.5274 1.0339 0.0370 Uiso 1.0 4 calc R
H19 H 0.7897 0.4286 1.0772 0.0433 Uiso 1.0 4 calc R
H20 H 0.9033 0.5474 1.0590 0.0420 Uiso 1.0 4 calc R
H22 H 0.6323 0.8295 0.9152 0.0382 Uiso 1.0 4 calc R
H23A H 0.5767 0.5964 0.9054 0.0613 Uiso 1.0 4 calc R
H23B H 0.5144 0.7133 0.9235 0.0613 Uiso 1.0 4 calc R
H23C H 0.5561 0.6103 0.9879 0.0613 Uiso 1.0 4 calc R
H24A H 0.6466 0.9552 1.0275 0.0653 Uiso 1.0 4 calc R
H24B H 0.6039 0.8287 1.0655 0.0653 Uiso 1.0 4 calc R
H24C H 0.5561 0.9233 1.0007 0.0653 Uiso 1.0 4 calc R
H25 H 0.9119 0.8771 0.9566 0.0415 Uiso 1.0 4 calc R
H26A H 0.9688 0.8028 1.1079 0.0598 Uiso 1.0 4 calc R
H26B H 0.9195 0.9443 1.0818 0.0598 Uiso 1.0 4 calc R
H26C H 1.0062 0.9260 1.0629 0.0598 Uiso 1.0 4 calc R
H27A H 1.0319 0.7623 0.9610 0.0609 Uiso 1.0 4 calc R
H27B H 0.9651 0.6554 0.9233 0.0609 Uiso 1.0 4 calc R
H27C H 1.0037 0.6318 1.0079 0.0609 Uiso 1.0 4 calc R

loop_
_atom_site_aniso_label
_atom_site_aniso_U_11
_atom_site_aniso_U_22
_atom_site_aniso_U_33
_atom_site_aniso_U_12
_atom_site_aniso_U_13
_atom_site_aniso_U_23
Fe1 0.03570(15) 0.01907(12) 0.02067(12) 0.00123(10) 0.00899(10) -0.00184(9)
O1 0.0532(10) 0.0604(11) 0.0391(9) 0.0190(9) -0.0088(7) -0.0138(8)
O2 0.0362(9) 0.0528(10) 0.0729(12) 0.0038(8) 0.0187(8) -0.0049(9)
O3 0.1161(16) 0.0258(8) 0.0452(9) -0.0175(9) 0.0390(10) -0.0060(7)
O4 0.0876(12) 0.0306(8) 0.0281(7) 0.0070(8) 0.0208(8) -0.0047(6)
N1 0.0305(8) 0.0158(7) 0.0217(7) 0.0016(6) 0.0066(6) 0.0000(5)
N2 0.0270(8) 0.0170(7) 0.0209(7) 0.0018(6) 0.0050(6) 0.0004(5)
C1 0.0226(9) 0.0183(8) 0.0222(8) 0.0013(7) 0.0056(6) 0.0002(6)
C2 0.0348(10) 0.0196(8) 0.0266(9) -0.0010(8) 0.0060(7) -0.0038(7)
C3 0.0335(10) 0.0232(9) 0.0229(8) -0.0012(8) 0.0045(7) -0.0056(7)
C4 0.0299(10) 0.0174(8) 0.0247(8) 0.0014(7) 0.0030(7) 0.0019(7)
C5 0.0317(10) 0.0220(9) 0.0267(9) -0.0021(8) 0.0029(7) 0.0015(7)
C6 0.0451(12) 0.0284(10) 0.0315(10) -0.0040(9) 0.0040(9) 0.0095(8)
C7 0.0519(14) 0.0371(12) 0.0423(12) 0.0026(10) -0.0116(10) 0.0153(10)
C8 0.0342(12) 0.0311(11) 0.0585(14) 0.0042(9) -0.0072(10) 0.0084(10)
C9 0.0284(10) 0.0172(8) 0.0444(11) 0.0011(7) 0.0043(8) 0.0008(8)
C10 0.0301(10) 0.0292(10) 0.0329(10) -0.0045(8) 0.0054(8) 0.0035(8)
C11 0.0407(13) 0.0621(15) 0.0456(13) -0.0031(11) 0.0171(10) 0.0042(11)
C12 0.0440(13) 0.0336(12) 0.0663(16) -0.0089(10) -0.0109(11) 0.0018(11)
C13 0.0334(11) 0.0270(10) 0.0656(15) 0.0032(9) 0.0179(10) 0.0040(10)
C14 0.0481(15) 0.0595(17) 0.109(3) -0.0241(13) 0.0362(15) -0.0363(16)
C15 0.0394(13) 0.0492(14) 0.0624(15) -0.0012(11) 0.0149(11) -0.0087(12)
C16 0.0314(10) 0.0185(8) 0.0182(8) 0.0006(7) 0.0057(7) 0.0010(6)
C17 0.0308(10) 0.0235(9) 0.0205(8) 0.0001(8) 0.0066(7) -0.0023(7)
C18 0.0371(11) 0.0273(10) 0.0295(9) -0.0048(8) 0.0095(8) 0.0029(8)
C19 0.0471(12) 0.0245(9) 0.0365(11) 0.0003(9) 0.0057(9) 0.0110(8)
C20 0.0360(11) 0.0296(10) 0.0383(11) 0.0047(9) 0.0022(8) 0.0107(8)
C21 0.0302(10) 0.0250(9) 0.0260(9) 0.0010(8) 0.0035(7) 0.0027(7)
C22 0.0292(10) 0.0338(10) 0.0337(10) 0.0010(8) 0.0090(8) 0.0037(8)
C23 0.0328(12) 0.0543(15) 0.0646(16) -0.0029(11) 0.0021(11) -0.0099(12)
C24 0.0394(13) 0.0490(14) 0.0782(18) 0.0044(11) 0.0196(12) -0.0200(13)
C25 0.0283(10) 0.0316(10) 0.0431(11) -0.0004(8) 0.0034(8) 0.0108(9)
C26 0.0410(13) 0.0490(14) 0.0548(14) -0.0113(11) -0.0087(11) 0.0074(11)
C27 0.0356(12) 0.0478(14) 0.0712(16) 0.0057(11) 0.0154(11) 0.0157(12)
C28 0.0445(12) 0.0341(11) 0.0278(10) 0.0024(9) 0.0086(9) -0.0101(8)
C29 0.0453(13) 0.0268(10) 0.0363(11) 0.0067(9) 0.0159(9) -0.0036(8)
C30 0.0610(14) 0.0266(10) 0.0279(10) -0.0023(10) 0.0191(9) -0.0089(8)
C31 0.0529(13) 0.0201(9) 0.0261(9) 0.0025(9) 0.0109(8) 0.0034(7)

loop_
_atom_type_symbol
_atom_type_description
_atom_type_scat_dispersion_real
_atom_type_scat_dispersion_imag
_atom_type_scat_source
C C 0.0033 0.0016
;
International Tables for Crystallography
(1992, Vol. C, Tables 4.2.6.8 and 6.1.1.4)
;
Fe Fe 0.3463 0.8444
;
International Tables for Crystallography
(1992, Vol. C, Tables 4.2.6.8 and 6.1.1.4)
;
N N 0.0061 0.0033
;
International Tables for Crystallography
(1992, Vol. C, Tables 4.2.6.8 and 6.1.1.4)
;
O O 0.0106 0.0060
;
International Tables for Crystallography
(1992, Vol. C, Tables 4.2.6.8 and 6.1.1.4)
;
H H 0.0000 0.0000
;
International Tables for Crystallography
(1992, Vol. C, Table 6.1.1.4)
;

loop_
_geom_angle_atom_site_label_1
_geom_angle_atom_site_label_2
_geom_angle_atom_site_label_3
_geom_angle
_geom_angle_publ_flag
C1 Fe1 C28 94.45(8) yes
C1 Fe1 C29 84.15(8) yes
C1 Fe1 C30 98.59(8) yes
C1 Fe1 C31 170.67(9) yes
C28 Fe1 C29 129.98(10) yes
C28 Fe1 C30 113.19(10) yes
C28 Fe1 C31 86.46(9) yes
C29 Fe1 C30 116.45(10) yes
C29 Fe1 C31 88.14(10) yes
C30 Fe1 C31 89.55(9) yes
C1 N1 C2 111.40(13) yes
C1 N1 C4 125.56(13) yes
C2 N1 C4 122.11(14) yes
C1 N2 C3 111.59(13) yes
C1 N2 C16 126.69(13) yes
C3 N2 C16 121.67(13) yes
Fe1 C1 N1 127.37(12) yes
Fe1 C1 N2 128.56(12) yes
N1 C1 N2 103.15(13) yes
N1 C2 C3 106.99(15) yes
N2 C3 C2 106.86(15) yes
N1 C4 C5 119.76(15) yes
N1 C4 C9 117.25(16) yes
C5 C4 C9 122.95(16) yes
C4 C5 C6 117.08(17) yes
C4 C5 C10 122.64(15) yes
C6 C5 C10 120.12(17) yes
C5 C6 C7 121.0(2) yes
C6 C7 C8 120.4(2) yes
C7 C8 C9 121.05(19) yes
C4 C9 C8 117.27(19) yes
C4 C9 C13 122.30(17) yes
C8 C9 C13 120.38(18) yes
C5 C10 C11 112.66(15) yes
C5 C10 C12 109.25(16) yes
C11 C10 C12 110.38(18) yes
C9 C13 C14 113.4(2) yes
C9 C13 C15 110.05(18) yes
C14 C13 C15 109.5(2) yes
N2 C16 C17 118.40(15) yes
N2 C16 C21 118.34(15) yes
C17 C16 C21 123.14(15) yes
C16 C17 C18 117.08(16) yes
C16 C17 C22 121.75(16) yes
C18 C17 C22 121.16(17) yes
C17 C18 C19 121.22(18) yes
C18 C19 C20 120.40(18) yes
C19 C20 C21 120.77(18) yes
C16 C21 C20 117.38(17) yes
C16 C21 C25 122.23(16) yes
C20 C21 C25 120.33(16) yes
C17 C22 C23 113.75(17) yes
C17 C22 C24 110.18(16) yes
C23 C22 C24 109.68(19) yes
C21 C25 C26 110.12(17) yes
C21 C25 C27 112.70(17) yes
C26 C25 C27 110.33(17) yes
Fe1 C28 O1 171.94(18) yes
Fe1 C29 O2 177.81(18) yes
Fe1 C30 O3 170.87(18) yes
Fe1 C31 O4 178.78(19) yes
N1 C2 H2 126.505 no
C3 C2 H2 126.502 no
N2 C3 H3 126.574 no
C2 C3 H3 126.567 no
C5 C6 H6 119.483 no
C7 C6 H6 119.485 no
C6 C7 H7 119.770 no
C8 C7 H7 119.787 no
C7 C8 H8 119.475 no
C9 C8 H8 119.473 no
C5 C10 H10 108.148 no
C11 C10 H10 108.138 no
C12 C10 H10 108.137 no
C10 C11 H11A 109.470 no
C10 C11 H11B 109.463 no
C10 C11 H11C 109.463 no
H11A C11 H11B 109.485 no
H11A C11 H11C 109.470 no
H11B C11 H11C 109.477 no
C10 C12 H12A 109.466 no
C10 C12 H12B 109.476 no
C10 C12 H12C 109.464 no
H12A C12 H12B 109.474 no
H12A C12 H12C 109.474 no
H12B C12 H12C 109.473 no
C9 C13 H13 107.876 no
C14 C13 H13 107.884 no
C15 C13 H13 107.880 no
C13 C14 H14A 109.470 no
C13 C14 H14B 109.469 no
C13 C14 H14C 109.472 no
H14A C14 H14B 109.473 no
H14A C14 H14C 109.473 no
H14B C14 H14C 109.470 no
C13 C15 H15A 109.474 no
C13 C15 H15B 109.469 no
C13 C15 H15C 109.466 no
H15A C15 H15B 109.472 no
H15A C15 H15C 109.467 no
H15B C15 H15C 109.480 no
C17 C18 H18 119.381 no
C19 C18 H18 119.394 no
C18 C19 H19 119.800 no
C20 C19 H19 119.802 no
C19 C20 H20 119.619 no
C21 C20 H20 119.614 no
C17 C22 H22 107.662 no
C23 C22 H22 107.669 no
C24 C22 H22 107.675 no
C22 C23 H23A 109.469 no
C22 C23 H23B 109.468 no
C22 C23 H23C 109.474 no
H23A C23 H23B 109.465 no
H23A C23 H23C 109.473 no
H23B C23 H23C 109.478 no
C22 C24 H24A 109.465 no
C22 C24 H24B 109.468 no
C22 C24 H24C 109.466 no
H24A C24 H24B 109.476 no
H24A C24 H24C 109.474 no
H24B C24 H24C 109.478 no
C21 C25 H25 107.838 no
C26 C25 H25 107.843 no
C27 C25 H25 107.837 no
C25 C26 H26A 109.473 no
C25 C26 H26B 109.476 no
C25 C26 H26C 109.471 no
H26A C26 H26B 109.468 no
H26A C26 H26C 109.473 no
H26B C26 H26C 109.466 no
C25 C27 H27A 109.470 no
C25 C27 H27B 109.486 no
C25 C27 H27C 109.469 no
H27A C27 H27B 109.474 no
H27A C27 H27C 109.457 no
H27B C27 H27C 109.471 no

loop_
_geom_bond_atom_site_label_1
_geom_bond_atom_site_label_2
_geom_bond_distance
_geom_bond_publ_flag
Fe1 C1 2.0049(17) yes
Fe1 C28 1.800(2) yes
Fe1 C29 1.784(3) yes
Fe1 C30 1.805(2) yes
Fe1 C31 1.774(2) yes
O1 C28 1.153(3) yes
O2 C29 1.156(3) yes
O3 C30 1.146(3) yes
O4 C31 1.142(3) yes
N1 C1 1.370(2) yes
N1 C2 1.385(2) yes
N1 C4 1.446(2) yes
N2 C1 1.365(2) yes
N2 C3 1.387(3) yes
N2 C16 1.448(2) yes
C2 C3 1.336(3) yes
C4 C5 1.394(3) yes
C4 C9 1.402(3) yes
C5 C6 1.394(3) yes
C5 C10 1.521(3) yes
C6 C7 1.382(3) yes
C7 C8 1.377(4) yes
C8 C9 1.388(3) yes
C9 C13 1.521(4) yes
C10 C11 1.527(3) yes
C10 C12 1.537(3) yes
C13 C14 1.524(4) yes
C13 C15 1.526(4) yes
C16 C17 1.400(3) yes
C16 C21 1.395(3) yes
C17 C18 1.387(3) yes
C17 C22 1.522(3) yes
C18 C19 1.383(3) yes
C19 C20 1.382(3) yes
C20 C21 1.393(3) yes
C21 C25 1.522(3) yes
C22 C23 1.527(3) yes
C22 C24 1.520(4) yes
C25 C26 1.539(3) yes
C25 C27 1.522(4) yes
C2 H2 0.950 no
C3 H3 0.950 no
C6 H6 0.950 no
C7 H7 0.950 no
C8 H8 0.950 no
C10 H10 1.000 no
C11 H11A 0.980 no
C11 H11B 0.980 no
C11 H11C 0.980 no
C12 H12A 0.980 no
C12 H12B 0.980 no
C12 H12C 0.980 no
C13 H13 1.000 no
C14 H14A 0.980 no
C14 H14B 0.980 no
C14 H14C 0.980 no
C15 H15A 0.980 no
C15 H15B 0.980 no
C15 H15C 0.980 no
C18 H18 0.950 no
C19 H19 0.950 no
C20 H20 0.950 no
C22 H22 1.000 no
C23 H23A 0.980 no
C23 H23B 0.980 no
C23 H23C 0.980 no
C24 H24A 0.980 no
C24 H24B 0.980 no
C24 H24C 0.980 no
C25 H25 1.000 no
C26 H26A 0.980 no
C26 H26B 0.980 no
C26 H26C 0.980 no
C27 H27A 0.980 no
C27 H27B 0.980 no
C27 H27C 0.980 no

loop_
_geom_contact_atom_site_label_1
_geom_contact_atom_site_label_2
_geom_contact_distance
_geom_contact_publ_flag
_geom_contact_site_symmetry_2
Fe1 C4 3.494(2) no .
Fe1 C16 3.5203(18) no .
O1 C4 3.397(3) no .
O1 C8 3.316(3) no .
O1 C9 3.113(3) no .
O1 C14 3.464(4) no .
O1 C31 3.263(3) no .
O2 C1 3.399(3) no .
O2 C10 3.452(3) no .
O2 C11 3.235(3) no .
O2 C25 3.533(3) no .
O2 C27 3.383(3) no .
O2 C31 3.373(3) no .
O3 C16 3.341(3) no .
O3 C17 3.082(3) no .
O3 C18 3.290(3) no .
O3 C22 3.593(3) no .
O3 C31 3.327(3) no .
O4 C28 3.333(3) no .
O4 C29 3.356(3) no .
O4 C30 3.427(3) no .
N1 C10 2.936(3) no .
N1 C13 2.878(3) no .
N1 C16 3.561(3) no .
N1 C28 3.265(3) no .
N1 C29 3.289(3) no .
N2 C4 3.545(3) no .
N2 C22 2.890(3) no .
N2 C24 3.398(4) no .
N2 C25 2.894(3) no .
N2 C29 3.338(3) no .
N2 C30 3.287(3) no .
C1 C5 3.414(3) no .
C1 C9 3.299(3) no .
C1 C13 3.462(3) no .
C1 C17 3.306(3) no .
C1 C21 3.436(3) no .
C1 C22 3.405(3) no .
C2 C5 3.368(3) no .
C2 C9 3.247(3) no .
C2 C10 3.582(3) no .
C2 C13 3.345(3) no .
C2 C15 3.515(3) no .
C2 C16 3.567(3) no .
C3 C4 3.560(3) no .
C3 C17 3.352(3) no .
C3 C21 3.244(3) no .
C3 C22 3.585(3) no .
C3 C24 3.497(4) no .
C3 C25 3.372(3) no .
C4 C7 2.742(3) no .
C4 C12 3.467(3) no .
C4 C15 3.398(4) no .
C4 C28 3.026(3) no .
C5 C8 2.799(3) no .
C6 C9 2.794(3) no .
C6 C11 3.036(4) no .
C6 C12 3.145(3) no .
C8 C14 2.974(4) no .
C8 C15 3.254(4) no .
C9 C28 3.162(3) no .
C10 C29 3.496(3) no .
C11 C29 3.503(4) no .
C16 C19 2.742(3) no .
C16 C24 3.301(4) no .
C16 C26 3.451(3) no .
C16 C30 2.993(3) no .
C17 C20 2.802(3) no .
C17 C30 3.092(3) no .
C18 C21 2.795(3) no .
C18 C23 2.937(3) no .
C18 C24 3.365(4) no .
C20 C26 3.211(4) no .
C20 C27 3.006(4) no .
C21 C30 3.598(3) no .
C22 C30 3.493(3) no .
O1 C18 3.350(3) no 4_564
O2 C11 3.418(3) no 2_746
O3 C4 3.460(3) no 1_545
O3 C5 3.521(3) no 1_545
O3 C9 3.502(3) no 1_545
O4 C3 3.516(3) no 4_564
O4 C6 3.237(3) no 1_545
O4 C7 3.596(3) no 1_545
O4 C16 3.305(3) no 4_564
O4 C17 3.457(3) no 4_564
O4 C21 3.390(3) no 4_564
O4 C26 3.541(3) no 4_564
C3 O4 3.516(3) no 4_565
C4 O3 3.460(3) no 1_565
C5 O3 3.521(3) no 1_565
C6 O4 3.237(3) no 1_565
C7 O4 3.596(3) no 1_565
C9 O3 3.502(3) no 1_565
C11 O2 3.418(3) no 2_756
C16 O4 3.305(3) no 4_565
C17 O4 3.457(3) no 4_565
C18 O1 3.350(3) no 4_565
C21 O4 3.390(3) no 4_565
C26 O4 3.541(3) no 4_565
Fe1 H22 3.5365 no .
O1 H14A 2.6232 no .
O2 H10 2.7830 no .
O2 H11A 3.0477 no .
O2 H11C 2.8339 no .
O2 H25 2.8277 no .
O2 H27A 3.2768 no .
O2 H27B 2.9240 no .
O3 H22 3.4772 no .
O3 H23A 2.8826 no .
N1 H3 3.1114 no .
N1 H10 2.4564 no .
N1 H12C 3.5400 no .
N1 H13 2.4277 no .
N1 H15A 3.2355 no .
N1 H22 3.4252 no .
N1 H25 3.5873 no .
N2 H2 3.1109 no .
N2 H13 3.1965 no .
N2 H22 2.5269 no .
N2 H24A 2.8946 no .
N2 H25 2.4244 no .
N2 H26B 3.3497 no .
C1 H2 3.1884 no .
C1 H3 3.1871 no .
C1 H10 3.0543 no .
C1 H13 2.7283 no .
C1 H22 2.6745 no .
C1 H25 2.9804 no .
C2 H10 3.0153 no .
C2 H12C 3.4193 no .
C2 H13 2.8636 no .
C2 H15A 2.8445 no .
C2 H24A 3.4254 no .
C2 H25 3.5438 no .
C3 H13 3.3012 no .
C3 H22 3.2983 no .
C3 H24A 2.6782 no .
C3 H25 2.8646 no .
C3 H26B 2.9658 no .
C4 H2 2.7643 no .
C4 H6 3.2415 no .
C4 H8 3.2467 no .
C4 H10 2.6067 no .
C4 H12C 3.2874 no .
C4 H13 2.6209 no .
C4 H15A 3.1771 no .
C5 H2 3.4934 no .
C5 H7 3.2700 no .
C5 H11A 3.3683 no .
C5 H11B 2.7906 no .
C5 H11C 2.6815 no .
C5 H12A 2.7028 no .
C5 H12B 3.3403 no .
C5 H12C 2.6570 no .
C6 H8 3.2478 no .
C6 H10 3.3217 no .
C6 H11B 2.8323 no .
C6 H11C 3.1656 no .
C6 H12A 2.8898 no .
C6 H12C 3.4098 no .
C8 H6 3.2469 no .
C8 H13 3.2988 no .
C8 H14A 2.9777 no .
C8 H14B 2.8546 no .
C8 H15A 3.5413 no .
C8 H15C 3.0408 no .
C9 H2 3.4222 no .
C9 H7 3.2607 no .
C9 H14A 2.6594 no .
C9 H14B 2.8401 no .
C9 H14C 3.3676 no .
C9 H15A 2.6546 no .
C9 H15B 3.3409 no .
C9 H15C 2.7162 no .
C10 H6 2.6722 no .
C11 H6 2.7915 no .
C11 H12A 2.7145 no .
C11 H12B 2.6947 no .
C11 H12C 3.3587 no .
C12 H6 3.1045 no .
C12 H11A 2.7417 no .
C12 H11B 2.6641 no .
C12 H11C 3.3590 no .
C13 H2 3.5794 no .
C13 H8 2.6698 no .
C13 H22 3.3275 no .
C14 H8 2.6837 no .
C14 H15A 3.3388 no .
C14 H15B 2.6685 no .
C14 H15C 2.6863 no .
C15 H2 3.3889 no .
C15 H8 3.2633 no .
C15 H14A 3.3338 no .
C15 H14B 2.6086 no .
C15 H14C 2.7500 no .
C16 H3 2.7540 no .
C16 H18 3.2414 no .
C16 H20 3.2452 no .
C16 H22 2.6409 no .
C16 H24A 3.0591 no .
C16 H25 2.6008 no .
C16 H26B 3.2842 no .
C17 H3 3.5375 no .
C17 H19 3.2662 no .
C17 H23A 2.7333 no .
C17 H23B 3.3840 no .
C17 H23C 2.7783 no .
C17 H24A 2.6750 no .
C17 H24B 2.6913 no .
C17 H24C 3.3406 no .
C18 H20 3.2538 no .
C18 H22 3.2743 no .
C18 H23A 2.9951 no .
C18 H23C 2.7453 no .
C18 H24B 3.1723 no .
C20 H18 3.2523 no .
C20 H25 3.3143 no .
C20 H26A 2.9471 no .
C20 H26B 3.5353 no .
C20 H27B 3.1460 no .
C20 H27C 2.7791 no .
C21 H3 3.3287 no .
C21 H19 3.2677 no .
C21 H26A 2.6942 no .
C21 H26B 2.7028 no .
C21 H26C 3.3530 no .
C21 H27A 3.3680 no .
C21 H27B 2.6975 no .
C21 H27C 2.7670 no .
C22 H13 3.2230 no .
C22 H18 2.6834 no .
C23 H18 2.6049 no .
C23 H24A 3.3375 no .
C23 H24B 2.7135 no .
C23 H24C 2.6407 no .
C24 H3 3.5139 no .
C24 H13 3.3270 no .
C24 H18 3.4407 no .
C24 H23A 3.3376 no .
C24 H23B 2.6731 no .
C24 H23C 2.6836 no .
C25 H3 3.4613 no .
C25 H20 2.6768 no .
C26 H3 3.3276 no .
C26 H20 3.1855 no .
C26 H27A 2.7080 no .
C26 H27B 3.3585 no .
C26 H27C 2.6885 no .
C27 H20 2.7532 no .
C27 H26A 2.7445 no .
C27 H26B 3.3534 no .
C27 H26C 2.6618 no .
C28 H13 3.4071 no .
C28 H14A 3.1653 no .
C29 H10 2.8599 no .
C29 H11C 2.9289 no .
C29 H25 2.9406 no .
C29 H27B 3.2258 no .
C30 H22 3.0954 no .
C30 H23A 3.2834 no .
H2 H3 2.4671 no .
H2 H10 3.2984 no .
H2 H12C 2.9977 no .
H2 H13 3.3158 no .
H2 H15A 2.5401 no .
H3 H24A 2.6137 no .
H3 H25 3.1654 no .
H3 H26B 2.5023 no .
H6 H7 2.3215 no .
H6 H11B 2.2984 no .
H6 H11C 3.0399 no .
H6 H12A 2.6254 no .
H6 H12C 3.5773 no .
H7 H8 2.3165 no .
H8 H13 3.5755 no .
H8 H14A 2.7602 no .
H8 H14B 2.2808 no .
H8 H15C 2.8531 no .
H10 H11A 2.3201 no .
H10 H11B 2.8609 no .
H10 H11C 2.3998 no .
H10 H12A 2.8708 no .
H10 H12B 2.3649 no .
H10 H12C 2.3710 no .
H10 H25 3.5448 no .
H11A H12A 3.0606 no .
H11A H12B 2.5579 no .
H11B H12A 2.4957 no .
H11B H12B 2.9155 no .
H11B H12C 3.5695 no .
H11C H12A 3.5833 no .
H13 H14A 2.4244 no .
H13 H14B 2.8516 no .
H13 H14C 2.2870 no .
H13 H15A 2.3636 no .
H13 H15B 2.3453 no .
H13 H15C 2.8601 no .
H13 H22 2.3789 no .
H13 H24A 3.1198 no .
H13 H24C 3.1204 no .
H14A H15B 3.5917 no .
H14A H15C 3.5369 no .
H14B H15A 3.5237 no .
H14B H15B 2.8418 no .
H14B H15C 2.4336 no .
H14C H15B 2.5659 no .
H14C H15C 3.0784 no .
H14C H22 3.4332 no .
H14C H23B 3.5003 no .
H14C H24C 3.4009 no .
H15B H24A 3.5759 no .
H15B H24C 3.2242 no .
H18 H19 2.3215 no .
H18 H22 3.5408 no .
H18 H23A 2.7025 no .
H18 H23B 3.5441 no .
H18 H23C 2.1458 no .
H18 H24B 3.0998 no .
H19 H20 2.3241 no .
H20 H25 3.5996 no .
H20 H26A 2.7224 no .
H20 H27B 3.0085 no .
H20 H27C 2.2359 no .
H22 H23A 2.3661 no .
H22 H23B 2.3389 no .
H22 H23C 2.8590 no .
H22 H24A 2.3360 no .
H22 H24B 2.8537 no .
H22 H24C 2.3559 no .
H23A H24C 3.5407 no .
H23B H24A 3.5493 no .
H23B H24B 3.0084 no .
H23B H24C 2.4495 no .
H23C H24A 3.5923 no .
H23C H24B 2.5391 no .
H23C H24C 2.9158 no .
H25 H26A 2.8693 no .
H25 H26B 2.3483 no .
H25 H26C 2.3836 no .
H25 H27A 2.3293 no .
H25 H27B 2.3719 no .
H25 H27C 2.8563 no .
H26A H27A 3.0611 no .
H26A H27C 2.5575 no .
H26B H27A 3.5736 no .
H26B H27C 3.5994 no .
H26C H27A 2.4895 no .
H26C H27B 3.5696 no .
H26C H27C 2.9087 no .
O1 H14B 3.2524 no 2_646
O1 H15C 3.1287 no 2_646
O1 H18 2.8714 no 4_564
O1 H23C 3.5498 no 4_564
O1 H24B 3.1130 no 4_564
O2 H11A 2.8769 no 2_746
O2 H11B 3.0769 no 2_746
O2 H12B 3.3266 no 2_746
O2 H26B 3.5500 no 3_777
O2 H26C 3.1526 no 3_777
O3 H2 3.1733 no 1_545
O3 H12A 3.5827 no 1_545
O3 H12C 2.8979 no 1_545
O3 H15A 3.0065 no 1_545
O3 H15C 3.4322 no 1_545
O4 H3 2.7726 no 4_564
O4 H6 2.7204 no 1_545
O4 H7 3.4175 no 1_545
O4 H12A 3.0597 no 1_545
O4 H24A 3.1991 no 4_564
O4 H24B 3.3608 no 4_564
O4 H26A 3.4276 no 4_564
O4 H26B 2.8966 no 4_564
C3 H6 3.3937 no 4_575
C5 H19 3.5550 no 4_564
C6 H3 3.3200 no 4_574
C6 H19 3.1227 no 4_564
C7 H14C 3.3250 no 2_656
C7 H23B 3.5163 no 2_656
C7 H24A 3.3134 no 4_574
C8 H14A 3.4687 no 2_656
C8 H14C 3.0847 no 2_656
C8 H23B 3.2105 no 2_656
C10 H26A 3.2878 no 3_777
C11 H19 3.1334 no 4_564
C11 H20 3.4585 no 4_564
C11 H27B 3.5599 no 2_756
C12 H26A 3.0520 no 3_777
C12 H27B 3.5197 no 1_565
C12 H27C 3.5705 no 3_777
C14 H8 3.0889 no 2_646
C14 H15C 3.5254 no 2_646
C14 H24B 3.5978 no 3_677
C15 H23A 3.0774 no 1_565
C15 H24B 3.4631 no 3_677
C18 H2 3.5758 no 1_545
C18 H15A 3.5172 no 1_545
C19 H2 3.1643 no 1_545
C19 H11C 3.0229 no 4_565
C20 H11C 3.1642 no 4_565
C20 H27C 3.4235 no 3_767
C23 H8 3.4014 no 2_646
C23 H15A 3.5891 no 1_545
C23 H15B 3.4320 no 3_677
C23 H15C 3.3443 no 1_545
C24 H7 3.0542 no 4_575
C24 H14C 3.4976 no 3_677
C24 H15B 3.1241 no 3_677
C24 H24C 3.3398 no 3_677
C25 H26C 3.0570 no 3_777
C26 H10 3.2670 no 3_777
C26 H12B 3.1913 no 3_777
C26 H25 3.3034 no 3_777
C26 H26C 3.1581 no 3_777
C26 H27A 3.4182 no 3_777
C27 H11B 3.4768 no 2_746
C27 H20 3.1045 no 3_767
C27 H26C 3.4922 no 3_777
C27 H27C 3.1452 no 3_767
C28 H14B 3.4616 no 2_646
C28 H18 3.5158 no 4_564
C28 H24B 3.5760 no 4_564
C29 H11A 3.5954 no 2_746
C30 H12A 3.5734 no 1_545
C30 H12C 3.2422 no 1_545
C31 H6 3.4316 no 1_545
C31 H12A 3.1814 no 1_545
H2 O3 3.1733 no 1_565
H2 C18 3.5758 no 1_565
H2 C19 3.1643 no 1_565
H2 H19 2.9258 no 1_565
H3 O4 2.7726 no 4_565
H3 C6 3.3200 no 4_575
H3 H6 2.5003 no 4_575
H3 H7 3.2501 no 4_575
H3 H11B 3.5788 no 4_575
H3 H19 3.5950 no 1_565
H3 H27A 3.5457 no 3_777
H6 O4 2.7204 no 1_565
H6 C3 3.3937 no 4_574
H6 C31 3.4316 no 1_565
H6 H3 2.5003 no 4_574
H6 H19 2.9156 no 4_564
H6 H26B 3.5552 no 4_574
H7 O4 3.4175 no 1_565
H7 C24 3.0542 no 4_574
H7 H3 3.2501 no 4_574
H7 H14C 3.0018 no 2_656
H7 H23B 3.1810 no 2_656
H7 H24A 2.4203 no 4_574
H7 H24B 3.0660 no 4_574
H7 H24C 3.2217 no 4_574
H8 C14 3.0889 no 2_656
H8 C23 3.4014 no 2_656
H8 H14A 2.8048 no 2_656
H8 H14C 2.5035 no 2_656
H8 H23A 3.4088 no 2_656
H8 H23B 2.6022 no 2_656
H10 C26 3.2670 no 3_777
H10 H26A 2.8364 no 3_777
H10 H26C 2.8118 no 3_777
H11A O2 2.8769 no 2_756
H11A C29 3.5954 no 2_756
H11A H12A 3.2554 no 2_746
H11A H12B 3.3044 no 2_746
H11A H26A 2.9686 no 3_777
H11A H27B 3.2758 no 2_756
H11B O2 3.0769 no 2_756
H11B C27 3.4768 no 2_756
H11B H3 3.5788 no 4_574
H11B H19 2.9419 no 4_564
H11B H20 3.4245 no 4_564
H11B H26B 3.4004 no 4_574
H11B H27A 2.8675 no 2_756
H11B H27B 3.1899 no 2_756
H11C C19 3.0229 no 4_564
H11C C20 3.1642 no 4_564
H11C H12B 3.4951 no 2_746
H11C H19 2.4973 no 4_564
H11C H20 2.7716 no 4_564
H12A O3 3.5827 no 1_565
H12A O4 3.0597 no 1_565
H12A C30 3.5734 no 1_565
H12A C31 3.1814 no 1_565
H12A H11A 3.2554 no 2_756
H12B O2 3.3266 no 2_756
H12B C26 3.1913 no 3_777
H12B H11A 3.3044 no 2_756
H12B H11C 3.4951 no 2_756
H12B H20 3.1525 no 3_777
H12B H26A 2.2869 no 3_777
H12B H26C 3.3881 no 3_777
H12B H27B 3.2709 no 1_565
H12B H27C 3.0529 no 3_777
H12C O3 2.8979 no 1_565
H12C C30 3.2422 no 1_565
H12C H26A 3.3620 no 3_777
H12C H27B 3.1223 no 1_565
H12C H27C 3.1898 no 3_777
H14A C8 3.4687 no 2_646
H14A H8 2.8048 no 2_646
H14A H14B 3.2927 no 2_646
H14A H15C 2.6880 no 2_646
H14A H23A 3.1976 no 2_656
H14B O1 3.2524 no 2_656
H14B C28 3.4616 no 2_656
H14B H14A 3.2927 no 2_656
H14B H23A 3.2619 no 2_656
H14B H23B 3.5491 no 2_656
H14B H24B 3.5368 no 3_677
H14C C7 3.3250 no 2_646
H14C C8 3.0847 no 2_646
H14C C24 3.4976 no 3_677
H14C H7 3.0018 no 2_646
H14C H8 2.5035 no 2_646
H14C H24B 2.9230 no 3_677
H14C H24C 3.3321 no 3_677
H15A O3 3.0065 no 1_565
H15A C18 3.5172 no 1_565
H15A C23 3.5891 no 1_565
H15A H18 3.0744 no 1_565
H15A H23A 2.8477 no 1_565
H15A H23C 3.4634 no 1_565
H15B C23 3.4320 no 3_677
H15B C24 3.1241 no 3_677
H15B H23A 3.4500 no 1_565
H15B H23B 3.1846 no 3_677
H15B H23C 2.9374 no 3_677
H15B H24B 2.6286 no 3_677
H15B H24C 2.7859 no 3_677
H15C O1 3.1287 no 2_656
H15C O3 3.4322 no 1_565
H15C C14 3.5254 no 2_656
H15C C23 3.3443 no 1_565
H15C H14A 2.6880 no 2_656
H15C H23A 2.5200 no 1_565
H15C H23C 3.4327 no 1_565
H15C H24B 3.5742 no 3_677
H18 O1 2.8714 no 4_565
H18 C28 3.5158 no 4_565
H18 H15A 3.0744 no 1_545
H19 C5 3.5550 no 4_565
H19 C6 3.1227 no 4_565
H19 C11 3.1334 no 4_565
H19 H2 2.9258 no 1_545
H19 H3 3.5950 no 1_545
H19 H6 2.9156 no 4_565
H19 H11B 2.9419 no 4_565
H19 H11C 2.4973 no 4_565
H20 C11 3.4585 no 4_565
H20 C27 3.1045 no 3_767
H20 H11B 3.4245 no 4_565
H20 H11C 2.7716 no 4_565
H20 H12B 3.1525 no 3_777
H20 H27A 3.1295 no 3_767
H20 H27B 2.9404 no 3_767
H20 H27C 2.7280 no 3_767
H23A C15 3.0774 no 1_545
H23A H8 3.4088 no 2_646
H23A H14A 3.1976 no 2_646
H23A H14B 3.2619 no 2_646
H23A H15A 2.8477 no 1_545
H23A H15B 3.4500 no 1_545
H23A H15C 2.5200 no 1_545
H23B C7 3.5163 no 2_646
H23B C8 3.2105 no 2_646
H23B H7 3.1810 no 2_646
H23B H8 2.6022 no 2_646
H23B H14B 3.5491 no 2_646
H23B H15B 3.1846 no 3_677
H23C O1 3.5498 no 4_565
H23C H15A 3.4634 no 1_545
H23C H15B 2.9374 no 3_677
H23C H15C 3.4327 no 1_545
H23C H23C 2.9043 no 3_667
H24A O4 3.1991 no 4_565
H24A C7 3.3134 no 4_575
H24A H7 2.4203 no 4_575
H24B O1 3.1130 no 4_565
H24B O4 3.3608 no 4_565
H24B C14 3.5978 no 3_677
H24B C15 3.4631 no 3_677
H24B C28 3.5760 no 4_565
H24B H7 3.0660 no 4_575
H24B H14B 3.5368 no 3_677
H24B H14C 2.9230 no 3_677
H24B H15B 2.6286 no 3_677
H24B H15C 3.5742 no 3_677
H24C C24 3.3398 no 3_677
H24C H7 3.2217 no 4_575
H24C H14C 3.3321 no 3_677
H24C H15B 2.7859 no 3_677
H24C H24C 2.4084 no 3_677
H25 C26 3.3034 no 3_777
H25 H26B 3.5217 no 3_777
H25 H26C 2.3749 no 3_777
H26A O4 3.4276 no 4_565
H26A C10 3.2878 no 3_777
H26A C12 3.0520 no 3_777
H26A H10 2.8364 no 3_777
H26A H11A 2.9686 no 3_777
H26A H12B 2.2869 no 3_777
H26A H12C 3.3620 no 3_777
H26B O2 3.5500 no 3_777
H26B O4 2.8966 no 4_565
H26B H6 3.5552 no 4_575
H26B H11B 3.4004 no 4_575
H26B H25 3.5217 no 3_777
H26B H26C 3.3268 no 3_777
H26B H27A 2.9901 no 3_777
H26C O2 3.1526 no 3_777
H26C C25 3.0570 no 3_777
H26C C26 3.1581 no 3_777
H26C C27 3.4922 no 3_777
H26C H10 2.8118 no 3_777
H26C H12B 3.3881 no 3_777
H26C H25 2.3749 no 3_777
H26C H26B 3.3268 no 3_777
H26C H26C 2.6519 no 3_777
H26C H27A 2.9864 no 3_777
H27A C26 3.4182 no 3_777
H27A H3 3.5457 no 3_777
H27A H11B 2.8675 no 2_746
H27A H20 3.1295 no 3_767
H27A H26B 2.9901 no 3_777
H27A H26C 2.9864 no 3_777
H27B C11 3.5599 no 2_746
H27B C12 3.5197 no 1_545
H27B H11A 3.2758 no 2_746
H27B H11B 3.1899 no 2_746
H27B H12B 3.2709 no 1_545
H27B H12C 3.1223 no 1_545
H27B H20 2.9404 no 3_767
H27B H27C 2.9615 no 3_767
H27C C12 3.5705 no 3_777
H27C C20 3.4235 no 3_767
H27C C27 3.1452 no 3_767
H27C H12B 3.0529 no 3_777
H27C H12C 3.1898 no 3_777
H27C H20 2.7280 no 3_767
H27C H27B 2.9615 no 3_767
H27C H27C 2.4651 no 3_767

loop_
_geom_torsion_atom_site_label_1
_geom_torsion_atom_site_label_2
_geom_torsion_atom_site_label_3
_geom_torsion_atom_site_label_4
_geom_torsion
_geom_torsion_publ_flag
C28 Fe1 C1 N1 -48.18(14) no
C28 Fe1 C1 N2 144.70(14) no
C29 Fe1 C1 N1 81.60(13) no
C29 Fe1 C1 N2 -85.51(14) no
C30 Fe1 C1 N1 -162.47(13) no
C30 Fe1 C1 N2 30.42(15) no
C1 N1 C2 C3 -0.83(19) no
C2 N1 C1 Fe1 -168.43(13) no
C2 N1 C1 N2 1.26(18) no
C1 N1 C4 C5 -97.11(18) no
C1 N1 C4 C9 85.2(2) no
C4 N1 C1 Fe1 22.5(3) no
C4 N1 C1 N2 -167.85(14) no
C2 N1 C4 C5 94.88(19) no
C2 N1 C4 C9 -82.81(19) no
C4 N1 C2 C3 168.71(14) no
C1 N2 C3 C2 0.78(18) no
C3 N2 C1 Fe1 168.27(13) no
C3 N2 C1 N1 -1.24(17) no
C1 N2 C16 C17 -82.2(2) no
C1 N2 C16 C21 101.57(17) no
C16 N2 C1 Fe1 -14.4(3) no
C16 N2 C1 N1 176.05(14) no
C3 N2 C16 C17 94.84(17) no
C3 N2 C16 C21 -81.39(19) no
C16 N2 C3 C2 -176.66(13) no
N1 C2 C3 N2 0.0(2) no
N1 C4 C5 C6 178.03(12) no
N1 C4 C5 C10 -6.5(3) no
N1 C4 C9 C8 -178.45(13) no
N1 C4 C9 C13 4.0(3) no
C5 C4 C9 C8 3.9(3) no
C5 C4 C9 C13 -173.60(14) no
C9 C4 C5 C6 -4.4(3) no
C9 C4 C5 C10 171.01(14) no
C4 C5 C6 C7 1.3(3) no
C4 C5 C10 C11 133.20(16) no
C4 C5 C10 C12 -103.74(18) no
C6 C5 C10 C11 -51.5(2) no
C6 C5 C10 C12 71.5(2) no
C10 C5 C6 C7 -174.24(15) no
C5 C6 C7 C8 2.1(3) no
C6 C7 C8 C9 -2.6(3) no
C7 C8 C9 C4 -0.3(3) no
C7 C8 C9 C13 177.27(17) no
C4 C9 C13 C14 -142.02(16) no
C4 C9 C13 C15 94.87(19) no
C8 C9 C13 C14 40.5(3) no
C8 C9 C13 C15 -82.6(2) no
N2 C16 C17 C18 -177.28(12) no
N2 C16 C17 C22 1.7(3) no
N2 C16 C21 C20 177.17(12) no
N2 C16 C21 C25 0.2(3) no
C17 C16 C21 C20 1.1(3) no
C17 C16 C21 C25 -175.88(14) no
C21 C16 C17 C18 -1.2(3) no
C21 C16 C17 C22 177.72(14) no
C16 C17 C18 C19 0.6(3) no
C16 C17 C22 C23 151.49(14) no
C16 C17 C22 C24 -84.88(19) no
C18 C17 C22 C23 -29.6(3) no
C18 C17 C22 C24 94.03(19) no
C22 C17 C18 C19 -178.40(15) no
C17 C18 C19 C20 0.2(3) no
C18 C19 C20 C21 -0.3(3) no
C19 C20 C21 C16 -0.4(3) no
C19 C20 C21 C25 176.72(16) no
C16 C21 C25 C26 100.48(18) no
C16 C21 C25 C27 -135.86(16) no
C20 C21 C25 C26 -76.4(2) no
C20 C21 C25 C27 47.2(3) no
